data_4305013
loop_
_publ_author_name
'Jian Zhang'
'Emily Chew'
'Shumei Chen'
'Jimmy T. H. Pham'
'Xianhui Bu'

_publ_contact_author_address
;
Department of Chemistry and Biochemistry
California State University, Long Beach
1250 Bellflower Boulevard, Long Beach, CA 90840
;
_publ_contact_author_email xbu@csulb.edu
_publ_contact_author_name 'Xianhui Bu'
_publ_section_title
;
Three-Dimensional Homochiral Transition-Metal Camphorate Architectures
Directed by a Flexible Auxiliary Ligand
;
_journal_name_full 'Inorganic Chemistry'
_journal_page_first 3495
_journal_page_last 3497
_journal_paper_doi 10.1021/ic800195u
_journal_volume 47
_journal_year 2008
_chemical_absolute_configuration rm
_chemical_formula_sum 'C33 H42 Fe2 N2 O8'
_chemical_formula_weight 706.39
_chemical_name_systematic
; 
 ? 
;
_space_group_IT_number 5
_symmetry_cell_setting monoclinic
_symmetry_space_group_name_Hall 'C 2y'
_symmetry_space_group_name_H-M 'C 1 2 1'
_atom_sites_solution_hydrogens geom
_atom_sites_solution_primary direct
_atom_sites_solution_secondary difmap
_audit_creation_method SHELXL-97
_cell_angle_alpha 90.00
_cell_angle_beta 105.6190(10)
_cell_angle_gamma 90.00
_cell_formula_units_Z 4
_cell_length_a 18.9760(3)
_cell_length_b 12.3214(2)
_cell_length_c 14.0540(3)
_cell_measurement_reflns_used 4585
_cell_measurement_temperature 273(2)
_cell_measurement_theta_max 24.13
_cell_measurement_theta_min 2.67
_cell_volume 3164.64(10)
_computing_cell_refinement 'Bruker SMART'
_computing_data_collection 'Bruker SMART'
_computing_data_reduction 'Bruker SAINT'
_computing_molecular_graphics 'Bruker SHELXTL'
_computing_publication_material 'Bruker SHELXTL'
_computing_structure_refinement 'SHELXL-97 (Sheldrick, 1997)'
_computing_structure_solution 'SHELXS-97 (Sheldrick, 1990)'
_diffrn_ambient_temperature 273(2)
_diffrn_measured_fraction_theta_full 0.999
_diffrn_measured_fraction_theta_max 0.999
_diffrn_measurement_device_type 'CCD area detector'
_diffrn_measurement_method 'phi and omega scans'
_diffrn_radiation_monochromator graphite
_diffrn_radiation_source 'fine-focus sealed tube'
_diffrn_radiation_type MoK\a
_diffrn_radiation_wavelength 0.71073
_diffrn_reflns_av_R_equivalents 0.0595
_diffrn_reflns_av_sigmaI/netI 0.0788
_diffrn_reflns_limit_h_max 22
_diffrn_reflns_limit_h_min -22
_diffrn_reflns_limit_k_max 14
_diffrn_reflns_limit_k_min -14
_diffrn_reflns_limit_l_max 16
_diffrn_reflns_limit_l_min -14
_diffrn_reflns_number 12712
_diffrn_reflns_theta_full 25.44
_diffrn_reflns_theta_max 25.44
_diffrn_reflns_theta_min 1.50
_exptl_absorpt_coefficient_mu 0.971
_exptl_absorpt_correction_type none
_exptl_crystal_colour yellow
_exptl_crystal_density_diffrn 1.483
_exptl_crystal_density_method 'not measured'
_exptl_crystal_description prism
_exptl_crystal_F_000 1480
_exptl_crystal_size_max .25
_exptl_crystal_size_mid .14
_exptl_crystal_size_min .10
_refine_diff_density_max 1.035
_refine_diff_density_min -0.521
_refine_diff_density_rms 0.081
_refine_ls_abs_structure_details 'Flack H D (1983), Acta Cryst. A39, 876-881'
_refine_ls_abs_structure_Flack 0.06(3)
_refine_ls_extinction_method none
_refine_ls_goodness_of_fit_ref 1.022
_refine_ls_hydrogen_treatment constr
_refine_ls_matrix_type full
_refine_ls_number_parameters 407
_refine_ls_number_reflns 5267
_refine_ls_number_restraints 1
_refine_ls_restrained_S_all 1.022
_refine_ls_R_factor_all 0.0717
_refine_ls_R_factor_gt 0.0505
_refine_ls_shift/su_max 0.048
_refine_ls_shift/su_mean 0.005
_refine_ls_structure_factor_coef Fsqd
_refine_ls_weighting_details 'calc w=1/[\s^2^(Fo^2^)+(0.0746P)^2^+0.0000P] where P=(Fo^2^+2Fc^2^)/3'
_refine_ls_weighting_scheme calc
_refine_ls_wR_factor_gt 0.1232
_refine_ls_wR_factor_ref 0.1329
_reflns_number_gt 3941
_reflns_number_total 5267
_reflns_threshold_expression >2sigma(I)
_cod_data_source_file ic800195u-file003_3.cif
_cod_data_source_block 3
_cod_depositor_comments
;
The following automatic conversions were performed:
'_symmetry_cell_setting' value 'Monoclinic' changed to 'monoclinic'
according to '/home/saulius/struct/CIF-dictionaries/cif_core.dic'
dictionary named 'cif_core.dic' version 2.4.1 from 2010-06-29.

Automatic conversion script
Id: cif_fix_enum 1527 2010-12-29 10:47:43Z saulius 
;
_cod_original_sg_symbol_H-M 'C 2'
_cod_database_code 4305013

loop_
_symmetry_equiv_pos_as_xyz
'x, y, z'
'-x, y, -z'
'x+1/2, y+1/2, z'
'-x+1/2, y+1/2, -z'

loop_
_atom_site_label
_atom_site_type_symbol
_atom_site_fract_x
_atom_site_fract_y
_atom_site_fract_z
_atom_site_U_iso_or_equiv
_atom_site_adp_type
_atom_site_occupancy
_atom_site_symmetry_multiplicity
_atom_site_calc_flag
_atom_site_refinement_flags
_atom_site_disorder_assembly
_atom_site_disorder_group
Fe1 Fe 0.17219(4) 0.02603(7) 0.24945(6) 0.0287(3) Uani 1 1 d . . .
Fe2 Fe 0.31673(4) -0.03027(7) 0.24501(6) 0.0246(3) Uani 1 1 d . . .
O1 O 0.1230(2) -0.3983(4) -0.2119(3) 0.0297(12) Uani 1 1 d . . .
O2 O 0.15225(17) -0.0151(4) 0.1033(2) 0.0296(12) Uani 1 1 d . . .
O3 O 0.16442(17) -0.4874(4) 0.6113(2) 0.0287(11) Uani 1 1 d . . .
O4 O 0.1137(2) -0.1050(4) 0.2852(3) 0.0358(13) Uani 1 1 d . . .
O5 O 0.2347(2) -0.3519(4) -0.2166(3) 0.0315(12) Uani 1 1 d . . .
O6 O 0.2258(2) -0.1481(4) 0.2805(3) 0.0296(11) Uani 1 1 d . . .
O7 O 0.2765(2) -0.4347(4) 0.6094(3) 0.0309(12) Uani 1 1 d . . .
O8 O 0.26619(19) -0.0638(4) 0.1030(3) 0.0288(13) Uani 1 1 d . . .
N1 N 0.0959(3) 0.1554(5) 0.2114(4) 0.0307(14) Uani 1 1 d . . .
N2 N 0.3898(2) -0.1637(5) 0.2805(3) 0.0232(13) Uani 1 1 d . . .
C11 C 0.1726(3) -0.3292(6) -0.2038(4) 0.0239(17) Uani 1 1 d . . .
C12 C 0.1654(3) -0.1745(6) 0.2950(4) 0.0259(17) Uani 1 1 d . . .
C14 C 0.0000 0.4815(10) 0.0000 0.040(3) Uani 1 2 d S . .
C15 C 0.2094(3) -0.4477(5) 0.5669(4) 0.0238(16) Uani 1 1 d . . .
C16 C 0.1978(3) -0.0495(6) 0.0609(4) 0.0272(17) Uani 1 1 d . . .
C17 C 0.1523(3) -0.2916(6) 0.3249(5) 0.0319(17) Uani 1 1 d . . .
H17A H 0.1003 -0.3071 0.2962 0.038 Uiso 1 1 calc R . .
C18 C 0.1584(3) -0.2130(6) -0.1770(4) 0.0276(16) Uani 1 1 d . . .
C19 C 0.5000 -0.4898(10) 0.5000 0.042(3) Uani 1 2 d S . .
C20 C 0.0296(3) 0.1380(6) 0.1518(5) 0.0334(18) Uani 1 1 d . . .
H20A H 0.0132 0.0667 0.1418 0.040 Uiso 1 1 calc R . .
C21 C 0.4560(3) -0.1444(6) 0.3420(4) 0.0312(18) Uani 1 1 d . . .
H21A H 0.4709 -0.0726 0.3540 0.037 Uiso 1 1 calc R . .
C22 C 0.1163(3) 0.2596(7) 0.2273(5) 0.0339(19) Uani 1 1 d . . .
H22A H 0.1622 0.2747 0.2693 0.041 Uiso 1 1 calc R . .
C23 C 0.1802(3) -0.4214(6) 0.4584(4) 0.0260(16) Uani 1 1 d . . .
C24 C 0.0059(3) 0.3260(6) 0.1188(5) 0.0267(16) Uani 1 1 d . . .
C25 C -0.0160(3) 0.2188(7) 0.1040(4) 0.0298(17) Uani 1 1 d . . .
H25A H -0.0615 0.2017 0.0619 0.036 Uiso 1 1 calc R . .
C26 C 0.3719(3) -0.2666(6) 0.2627(5) 0.0279(17) Uani 1 1 d . . .
H26A H 0.3288 -0.2827 0.2149 0.034 Uiso 1 1 calc R . .
C27 C 0.1711(3) -0.0785(6) -0.0467(4) 0.0275(16) Uani 1 1 d . . .
H27A H 0.1245 -0.0409 -0.0734 0.033 Uiso 1 1 calc R . .
C28 C 0.4831(3) -0.3315(6) 0.3745(4) 0.0294(18) Uani 1 1 d . . .
C29 C -0.0396(3) 0.4163(6) 0.0629(5) 0.0350(18) Uani 1 1 d . . .
H29A H -0.0532 0.4648 0.1094 0.042 Uiso 1 1 calc R . .
H29B H -0.0842 0.3862 0.0202 0.042 Uiso 1 1 calc R . .
C30 C 0.5320(4) -0.4216(7) 0.4305(5) 0.044(2) Uani 1 1 d . . .
H30A H 0.5773 -0.3892 0.4691 0.053 Uiso 1 1 calc R . .
H30B H 0.5441 -0.4699 0.3827 0.053 Uiso 1 1 calc R . .
C31 C 0.5035(3) -0.2252(7) 0.3885(5) 0.038(2) Uani 1 1 d . . .
H31A H 0.5493 -0.2071 0.4293 0.045 Uiso 1 1 calc R . .
C32 C 0.0734(3) 0.3435(6) 0.1853(4) 0.0274(16) Uani 1 1 d . . .
H32A H 0.0895 0.4142 0.2013 0.033 Uiso 1 1 calc R . .
C34 C 0.4146(3) -0.3535(7) 0.3121(5) 0.042(2) Uani 1 1 d . . .
H34A H 0.3972 -0.4243 0.3029 0.050 Uiso 1 1 calc R . .
C36 C 0.2184(4) -0.2706(7) -0.0066(5) 0.063(3) Uani 1 1 d . . .
H36A H 0.2077 -0.3460 -0.0205 0.095 Uiso 1 1 calc R . .
H36B H 0.2239 -0.2571 0.0623 0.095 Uiso 1 1 calc R . .
H36C H 0.2630 -0.2522 -0.0227 0.095 Uiso 1 1 calc R . .
C37 C 0.1953(4) -0.3776(6) 0.2848(6) 0.050(2) Uani 1 1 d . . .
H37A H 0.2315 -0.3463 0.2557 0.060 Uiso 1 1 calc R . .
H37B H 0.1638 -0.4270 0.2385 0.060 Uiso 1 1 calc R . .
C38 C 0.1672(7) -0.3015(10) 0.4405(6) 0.102(4) Uani 1 1 d . . .
C39 C 0.1567(3) -0.2025(6) -0.0675(4) 0.0263(16) Uani 1 1 d . . .
C40 C 0.2229(3) -0.0448(7) -0.1111(4) 0.0348(17) Uani 1 1 d . . .
H40A H 0.2064 0.0227 -0.1455 0.042 Uiso 1 1 calc R . .
H40B H 0.2724 -0.0349 -0.0700 0.042 Uiso 1 1 calc R . .
C41 C 0.2097(4) -0.2225(8) 0.5035(6) 0.072(3) Uani 1 1 d . . .
H41A H 0.2599 -0.2291 0.5023 0.107 Uiso 1 1 calc R . .
H41B H 0.2061 -0.2334 0.5696 0.107 Uiso 1 1 calc R . .
H41C H 0.1919 -0.1515 0.4812 0.107 Uiso 1 1 calc R . .
C42 C 0.2331(5) -0.4356(9) 0.3974(6) 0.084(3) Uani 1 1 d . . .
H42A H 0.2421 -0.5121 0.3896 0.100 Uiso 1 1 calc R . .
H42B H 0.2792 -0.4007 0.4293 0.100 Uiso 1 1 calc R . .
C49 C 0.0835(3) -0.2332(7) -0.0478(5) 0.054(2) Uani 1 1 d . . .
H49A H 0.0746 -0.3093 -0.0597 0.081 Uiso 1 1 calc R . .
H49B H 0.0447 -0.1924 -0.0909 0.081 Uiso 1 1 calc R . .
H49C H 0.0853 -0.2170 0.0197 0.081 Uiso 1 1 calc R . .
C48 C 0.0877(6) -0.2634(13) 0.4631(9) 0.170(8) Uani 1 1 d . . .
H48A H 0.0929 -0.2656 0.5330 0.255 Uiso 1 1 calc R . .
H48B H 0.0494 -0.3120 0.4300 0.255 Uiso 1 1 calc R . .
H48C H 0.0757 -0.1909 0.4393 0.255 Uiso 1 1 calc R . .
C47 C 0.0846(4) -0.1748(7) -0.2508(5) 0.068(2) Uani 1 1 d . . .
H47A H 0.0461 -0.2241 -0.2476 0.101 Uiso 1 1 calc R . .
H47B H 0.0900 -0.1739 -0.3168 0.101 Uiso 1 1 calc R . .
H47C H 0.0727 -0.1033 -0.2331 0.101 Uiso 1 1 calc R . .
C46 C 0.1090(4) -0.4753(10) 0.4097(5) 0.123(5) Uani 1 1 d . . .
H46A H 0.1144 -0.5525 0.4173 0.184 Uiso 1 1 calc R . .
H46B H 0.0948 -0.4574 0.3406 0.184 Uiso 1 1 calc R . .
H46C H 0.0721 -0.4505 0.4398 0.184 Uiso 1 1 calc R . .
C44 C 0.2199(4) -0.1336(6) -0.1820(5) 0.050(2) Uani 1 1 d . . .
H44A H 0.2664 -0.1715 -0.1664 0.060 Uiso 1 1 calc R . .
H44B H 0.2108 -0.1043 -0.2483 0.060 Uiso 1 1 calc R . .

loop_
_atom_site_aniso_label
_atom_site_aniso_U_11
_atom_site_aniso_U_22
_atom_site_aniso_U_33
_atom_site_aniso_U_23
_atom_site_aniso_U_13
_atom_site_aniso_U_12
Fe1 0.0306(4) 0.0298(7) 0.0262(5) 0.0017(5) 0.0086(4) 0.0087(4)
Fe2 0.0272(4) 0.0225(6) 0.0243(5) -0.0012(5) 0.0071(3) 0.0031(4)
O1 0.040(2) 0.021(3) 0.031(3) -0.001(2) 0.0155(19) 0.000(2)
O2 0.0278(19) 0.034(4) 0.026(2) -0.004(2) 0.0052(16) 0.0048(19)
O3 0.0313(19) 0.030(3) 0.026(2) 0.000(2) 0.0089(16) -0.002(2)
O4 0.033(2) 0.031(4) 0.039(3) 0.006(3) 0.004(2) 0.010(2)
O5 0.036(2) 0.022(3) 0.036(3) -0.006(3) 0.009(2) 0.000(2)
O6 0.031(2) 0.025(3) 0.032(2) -0.001(3) 0.0091(19) -0.005(2)
O7 0.029(2) 0.024(3) 0.036(3) -0.005(2) 0.0020(18) -0.0040(18)
O8 0.028(2) 0.036(4) 0.022(2) -0.007(2) 0.0074(17) -0.0015(18)
N1 0.028(3) 0.030(4) 0.033(3) 0.002(3) 0.006(2) 0.004(2)
N2 0.026(3) 0.025(4) 0.022(3) 0.008(3) 0.013(2) 0.001(2)
C11 0.031(3) 0.017(5) 0.022(4) -0.002(3) 0.005(3) 0.000(3)
C12 0.036(4) 0.025(5) 0.017(4) -0.001(3) 0.008(3) -0.002(3)
C14 0.061(5) 0.017(7) 0.045(6) 0.000 0.016(4) 0.000
C15 0.032(3) 0.015(5) 0.030(4) -0.003(3) 0.017(3) 0.002(2)
C16 0.035(3) 0.015(5) 0.030(4) 0.002(3) 0.006(3) 0.003(3)
C17 0.042(4) 0.018(5) 0.033(4) 0.002(4) 0.006(3) -0.001(3)
C18 0.039(3) 0.023(5) 0.020(4) 0.004(3) 0.007(3) 0.007(3)
C19 0.073(6) 0.027(8) 0.030(5) 0.000 0.019(4) 0.000
C20 0.027(3) 0.022(5) 0.049(5) 0.000(4) 0.006(3) -0.004(3)
C21 0.028(3) 0.031(5) 0.036(4) 0.006(4) 0.012(3) -0.004(3)
C22 0.025(3) 0.038(6) 0.037(4) -0.013(4) 0.005(3) -0.001(3)
C23 0.029(3) 0.023(4) 0.030(4) 0.011(3) 0.015(3) -0.005(3)
C24 0.029(3) 0.023(5) 0.032(4) 0.003(3) 0.016(3) 0.002(3)
C25 0.023(3) 0.039(5) 0.029(4) 0.001(4) 0.010(3) 0.001(3)
C26 0.034(3) 0.023(5) 0.026(4) 0.003(3) 0.007(3) 0.000(3)
C27 0.033(3) 0.024(4) 0.020(3) 0.009(3) -0.002(2) -0.001(3)
C28 0.035(3) 0.038(6) 0.017(4) 0.005(3) 0.010(3) 0.018(3)
C29 0.045(4) 0.027(5) 0.033(4) -0.004(4) 0.011(3) 0.014(3)
C30 0.059(4) 0.040(6) 0.038(4) 0.006(4) 0.020(3) 0.023(4)
C31 0.018(3) 0.038(6) 0.050(5) 0.020(4) -0.002(3) 0.002(3)
C32 0.038(3) 0.015(4) 0.031(4) 0.007(3) 0.012(3) 0.002(3)
C34 0.048(4) 0.030(5) 0.045(5) -0.017(4) 0.007(3) 0.001(3)
C36 0.131(7) 0.016(5) 0.027(4) -0.007(4) -0.007(4) 0.025(5)
C37 0.063(5) 0.026(5) 0.069(5) 0.003(4) 0.032(4) -0.002(4)
C38 0.222(13) 0.040(8) 0.042(6) -0.002(6) 0.030(7) -0.019(8)
C39 0.042(3) 0.017(5) 0.020(3) -0.002(3) 0.008(3) -0.007(3)
C40 0.043(3) 0.033(5) 0.024(3) 0.011(3) 0.001(3) -0.007(3)
C41 0.125(7) 0.034(6) 0.036(4) -0.015(4) -0.012(5) -0.002(5)
C42 0.131(8) 0.080(9) 0.051(5) 0.002(5) 0.043(5) 0.044(6)
C49 0.069(5) 0.049(6) 0.055(5) -0.014(4) 0.035(4) -0.029(4)
C48 0.168(11) 0.223(19) 0.175(12) 0.095(13) 0.143(10) 0.134(12)
C47 0.090(6) 0.048(5) 0.042(4) -0.003(4) -0.023(4) 0.027(4)
C46 0.072(5) 0.257(16) 0.039(4) -0.018(7) 0.015(4) -0.093(8)
C44 0.094(5) 0.029(5) 0.038(4) 0.004(3) 0.038(4) -0.006(4)

loop_
_atom_type_symbol
_atom_type_description
_atom_type_scat_dispersion_real
_atom_type_scat_dispersion_imag
_atom_type_scat_source
C C 0.0033 0.0016 'International Tables Vol C Tables 4.2.6.8 and 6.1.1.4'
H H 0.0000 0.0000 'International Tables Vol C Tables 4.2.6.8 and 6.1.1.4'
N N 0.0061 0.0033 'International Tables Vol C Tables 4.2.6.8 and 6.1.1.4'
O O 0.0106 0.0060 'International Tables Vol C Tables 4.2.6.8 and 6.1.1.4'
Fe Fe 0.3463 0.8444 'International Tables Vol C Tables 4.2.6.8 and 6.1.1.4'

loop_
_geom_angle_atom_site_label_1
_geom_angle_atom_site_label_2
_geom_angle_atom_site_label_3
_geom_angle
_geom_angle_site_symmetry_1
_geom_angle_site_symmetry_3
_geom_angle_publ_flag
O7 Fe1 O2 162.54(14) 4_556 . ?
O7 Fe1 O4 95.47(17) 4_556 . ?
O2 Fe1 O4 94.77(19) . . ?
O7 Fe1 N1 100.6(2) 4_556 . ?
O2 Fe1 N1 90.2(2) . . ?
O4 Fe1 N1 105.64(18) . . ?
O7 Fe1 O6 88.08(17) 4_556 . ?
O2 Fe1 O6 85.11(17) . . ?
O4 Fe1 O6 59.08(15) . . ?
N1 Fe1 O6 163.42(18) . . ?
O7 Fe1 Fe2 82.38(12) 4_556 . ?
O2 Fe1 Fe2 80.60(10) . . ?
O4 Fe1 Fe2 113.17(12) . . ?
N1 Fe1 Fe2 140.65(15) . . ?
O6 Fe1 Fe2 54.10(9) . . ?
O8 Fe2 O3 162.36(14) . 4_556 ?
O8 Fe2 O1 94.68(17) . 4 ?
O3 Fe2 O1 93.34(17) 4_556 4 ?
O8 Fe2 N2 100.43(19) . . ?
O3 Fe2 N2 92.21(19) 4_556 . ?
O1 Fe2 N2 106.86(17) 4 . ?
O8 Fe2 O5 87.66(17) . 4 ?
O3 Fe2 O5 83.20(17) 4_556 4 ?
O1 Fe2 O5 58.47(15) 4 4 ?
N2 Fe2 O5 164.11(17) . 4 ?
O8 Fe2 Fe1 82.35(11) . . ?
O3 Fe2 Fe1 80.04(10) 4_556 . ?
O1 Fe2 Fe1 113.55(12) 4 . ?
N2 Fe2 Fe1 139.15(13) . . ?
O5 Fe2 Fe1 55.09(10) 4 . ?
C11 O1 Fe2 96.1(4) . 4_545 ?
C16 O2 Fe1 126.6(3) . . ?
C15 O3 Fe2 128.5(3) . 4_546 ?
C12 O4 Fe1 95.8(4) . . ?
C11 O5 Fe2 82.7(4) . 4_545 ?
C12 O6 Fe1 84.2(4) . . ?
C15 O7 Fe1 126.3(4) . 4_546 ?
C16 O8 Fe2 125.5(4) . . ?
C20 N1 C22 116.2(6) . . ?
C20 N1 Fe1 120.2(5) . . ?
C22 N1 Fe1 122.0(4) . . ?
C26 N2 C21 116.2(6) . . ?
C26 N2 Fe2 125.6(4) . . ?
C21 N2 Fe2 117.0(5) . . ?
O1 C11 O5 122.7(6) . . ?
O1 C11 C18 119.0(5) . . ?
O5 C11 C18 118.3(5) . . ?
O6 C12 O4 120.9(7) . . ?
O6 C12 C17 120.4(6) . . ?
O4 C12 C17 118.6(5) . . ?
C29 C14 C29 116.8(10) . 2 ?
O7 C15 O3 122.5(5) . . ?
O7 C15 C23 120.0(5) . . ?
O3 C15 C23 117.5(5) . . ?
O2 C16 O8 124.8(5) . . ?
O2 C16 C27 118.1(5) . . ?
O8 C16 C27 117.1(5) . . ?
C37 C17 C12 113.9(5) . . ?
C37 C17 C38 111.1(7) . . ?
C12 C17 C38 110.9(6) . . ?
C37 C17 H17A 106.9 . . ?
C12 C17 H17A 106.9 . . ?
C38 C17 H17A 106.8 . . ?
C11 C18 C44 113.5(5) . . ?
C11 C18 C39 112.0(6) . . ?
C44 C18 C39 102.2(5) . . ?
C11 C18 C47 107.6(5) . . ?
C44 C18 C47 109.3(6) . . ?
C39 C18 C47 112.2(5) . . ?
C30 C19 C30 113.5(10) 2_656 . ?
N1 C20 C25 124.0(7) . . ?
N1 C20 H20A 118.0 . . ?
C25 C20 H20A 118.0 . . ?
N2 C21 C31 123.7(7) . . ?
N2 C21 H21A 118.1 . . ?
C31 C21 H21A 118.1 . . ?
N1 C22 C32 123.1(6) . . ?
N1 C22 H22A 118.4 . . ?
C32 C22 H22A 118.4 . . ?
C46 C23 C42 110.4(7) . . ?
C46 C23 C38 105.8(8) . . ?
C42 C23 C38 97.1(7) . . ?
C46 C23 C15 114.1(5) . . ?
C42 C23 C15 115.7(5) . . ?
C38 C23 C15 112.1(6) . . ?
C25 C24 C32 115.9(6) . . ?
C25 C24 C29 121.5(6) . . ?
C32 C24 C29 122.5(6) . . ?
C20 C25 C24 119.6(6) . . ?
C20 C25 H25A 120.2 . . ?
C24 C25 H25A 120.2 . . ?
N2 C26 C34 123.6(6) . . ?
N2 C26 H26A 118.2 . . ?
C34 C26 H26A 118.2 . . ?
C16 C27 C40 115.2(5) . . ?
C16 C27 C39 114.5(5) . . ?
C40 C27 C39 104.9(6) . . ?
C16 C27 H27A 107.3 . . ?
C40 C27 H27A 107.3 . . ?
C39 C27 H27A 107.3 . . ?
C31 C28 C34 117.4(6) . . ?
C31 C28 C30 121.0(6) . . ?
C34 C28 C30 121.5(7) . . ?
C24 C29 C14 112.9(5) . . ?
C24 C29 H29A 109.0 . . ?
C14 C29 H29A 109.0 . . ?
C24 C29 H29B 109.0 . . ?
C14 C29 H29B 109.0 . . ?
H29A C29 H29B 107.8 . . ?
C28 C30 C19 116.0(5) . . ?
C28 C30 H30A 108.3 . . ?
C19 C30 H30A 108.3 . . ?
C28 C30 H30B 108.3 . . ?
C19 C30 H30B 108.3 . . ?
H30A C30 H30B 107.4 . . ?
C28 C31 C21 120.0(6) . . ?
C28 C31 H31A 120.0 . . ?
C21 C31 H31A 120.0 . . ?
C22 C32 C24 121.0(7) . . ?
C22 C32 H32A 119.5 . . ?
C24 C32 H32A 119.5 . . ?
C28 C34 C26 118.8(7) . . ?
C28 C34 H34A 120.6 . . ?
C26 C34 H34A 120.6 . . ?
C39 C36 H36A 109.5 . . ?
C39 C36 H36B 109.5 . . ?
H36A C36 H36B 109.5 . . ?
C39 C36 H36C 109.5 . . ?
H36A C36 H36C 109.5 . . ?
H36B C36 H36C 109.5 . . ?
C17 C37 C42 94.6(6) . . ?
C17 C37 H37A 112.8 . . ?
C42 C37 H37A 112.8 . . ?
C17 C37 H37B 112.8 . . ?
C42 C37 H37B 112.8 . . ?
H37A C37 H37B 110.3 . . ?
C41 C38 C23 122.1(9) . . ?
C41 C38 C17 120.4(9) . . ?
C23 C38 C17 102.9(7) . . ?
C41 C38 C48 94.5(10) . . ?
C23 C38 C48 110.8(9) . . ?
C17 C38 C48 104.5(8) . . ?
C36 C39 C49 111.3(6) . . ?
C36 C39 C18 107.3(6) . . ?
C49 C39 C18 114.8(5) . . ?
C36 C39 C27 111.6(5) . . ?
C49 C39 C27 109.1(6) . . ?
C18 C39 C27 102.5(5) . . ?
C44 C40 C27 106.2(6) . . ?
C44 C40 H40A 110.5 . . ?
C27 C40 H40A 110.5 . . ?
C44 C40 H40B 110.5 . . ?
C27 C40 H40B 110.5 . . ?
H40A C40 H40B 108.7 . . ?
C38 C41 H41A 109.5 . . ?
C38 C41 H41B 109.5 . . ?
H41A C41 H41B 109.5 . . ?
C38 C41 H41C 109.5 . . ?
H41A C41 H41C 109.5 . . ?
H41B C41 H41C 109.5 . . ?
C23 C42 C37 107.6(6) . . ?
C23 C42 H42A 110.2 . . ?
C37 C42 H42A 110.2 . . ?
C23 C42 H42B 110.2 . . ?
C37 C42 H42B 110.2 . . ?
H42A C42 H42B 108.5 . . ?
C39 C49 H49A 109.5 . . ?
C39 C49 H49B 109.5 . . ?
H49A C49 H49B 109.5 . . ?
C39 C49 H49C 109.5 . . ?
H49A C49 H49C 109.5 . . ?
H49B C49 H49C 109.5 . . ?
C38 C48 H48A 109.5 . . ?
C38 C48 H48B 109.5 . . ?
H48A C48 H48B 109.5 . . ?
C38 C48 H48C 109.5 . . ?
H48A C48 H48C 109.5 . . ?
H48B C48 H48C 109.5 . . ?
C18 C47 H47A 109.5 . . ?
C18 C47 H47B 109.5 . . ?
H47A C47 H47B 109.5 . . ?
C18 C47 H47C 109.5 . . ?
H47A C47 H47C 109.5 . . ?
H47B C47 H47C 109.5 . . ?
C23 C46 H46A 109.5 . . ?
C23 C46 H46B 109.5 . . ?
H46A C46 H46B 109.5 . . ?
C23 C46 H46C 109.5 . . ?
H46A C46 H46C 109.5 . . ?
H46B C46 H46C 109.5 . . ?
C40 C44 C18 109.4(5) . . ?
C40 C44 H44A 109.8 . . ?
C18 C44 H44A 109.8 . . ?
C40 C44 H44B 109.8 . . ?
C18 C44 H44B 109.8 . . ?
H44A C44 H44B 108.2 . . ?

loop_
_geom_bond_atom_site_label_1
_geom_bond_atom_site_label_2
_geom_bond_distance
_geom_bond_site_symmetry_2
_geom_bond_publ_flag
Fe1 O7 2.019(4) 4_556 ?
Fe1 O2 2.050(4) . ?
Fe1 O4 2.096(5) . ?
Fe1 N1 2.123(5) . ?
Fe1 O6 2.364(5) . ?
Fe1 Fe2 2.8462(10) . ?
Fe2 O8 2.011(4) . ?
Fe2 O3 2.024(4) 4_556 ?
Fe2 O1 2.110(5) 4 ?
Fe2 N2 2.122(5) . ?
Fe2 O5 2.395(5) 4 ?
O1 C11 1.251(7) . ?
O1 Fe2 2.110(5) 4_545 ?
O2 C16 1.249(6) . ?
O3 C15 1.282(6) . ?
O3 Fe2 2.024(4) 4_546 ?
O4 C12 1.283(8) . ?
O5 C11 1.272(7) . ?
O5 Fe2 2.395(5) 4_545 ?
O6 C12 1.259(7) . ?
O7 C15 1.263(6) . ?
O7 Fe1 2.019(4) 4_546 ?
O8 C16 1.285(6) . ?
N1 C20 1.328(7) . ?
N1 C22 1.342(9) . ?
N2 C26 1.319(8) . ?
N2 C21 1.340(7) . ?
C11 C18 1.523(9) . ?
C12 C17 1.541(10) . ?
C14 C29 1.533(9) . ?
C14 C29 1.533(9) 2 ?
C15 C23 1.512(8) . ?
C16 C27 1.504(8) . ?
C17 C37 1.534(10) . ?
C17 C38 1.577(11) . ?
C17 H17A 0.9800 . ?
C18 C44 1.540(9) . ?
C18 C39 1.552(8) . ?
C18 C47 1.573(8) . ?
C19 C30 1.532(10) 2_656 ?
C19 C30 1.532(10) . ?
C20 C25 1.371(9) . ?
C20 H20A 0.9300 . ?
C21 C31 1.383(9) . ?
C21 H21A 0.9300 . ?
C22 C32 1.349(9) . ?
C22 H22A 0.9300 . ?
C23 C46 1.495(9) . ?
C23 C42 1.495(10) . ?
C23 C38 1.507(13) . ?
C24 C25 1.383(10) . ?
C24 C32 1.384(8) . ?
C24 C29 1.495(9) . ?
C25 H25A 0.9300 . ?
C26 C34 1.407(10) . ?
C26 H26A 0.9300 . ?
C27 C40 1.560(8) . ?
C27 C39 1.566(10) . ?
C27 H27A 0.9800 . ?
C28 C31 1.366(10) . ?
C28 C34 1.385(8) . ?
C28 C30 1.523(9) . ?
C29 H29A 0.9700 . ?
C29 H29B 0.9700 . ?
C30 H30A 0.9700 . ?
C30 H30B 0.9700 . ?
C31 H31A 0.9300 . ?
C32 H32A 0.9300 . ?
C34 H34A 0.9300 . ?
C36 C39 1.506(9) . ?
C36 H36A 0.9600 . ?
C36 H36B 0.9600 . ?
C36 H36C 0.9600 . ?
C37 H37A 0.9700 . ?
C37 H37B 0.9700 . ?
C38 C41 1.412(12) . ?
C38 C48 1.690(14) . ?
C39 C49 1.536(8) . ?
C40 C44 1.472(10) . ?
C40 H40A 0.9700 . ?
C40 H40B 0.9700 . ?
C41 H41A 0.9600 . ?
C41 H41B 0.9600 . ?
C41 H41C 0.9600 . ?
C42 H42A 0.9700 . ?
C42 H42B 0.9700 . ?
C49 H49A 0.9600 . ?
C49 H49B 0.9600 . ?
C49 H49C 0.9600 . ?
C48 H48A 0.9600 . ?
C48 H48B 0.9600 . ?
C48 H48C 0.9600 . ?
C47 H47A 0.9600 . ?
C47 H47B 0.9600 . ?
C47 H47C 0.9600 . ?
C46 H46A 0.9600 . ?
C46 H46B 0.9600 . ?
C46 H46C 0.9600 . ?
C44 H44A 0.9700 . ?
C44 H44B 0.9700 . ?
